data_4500175
loop_
_publ_author_name
'Dey, Chandan'
'Das, Raja'
'Pachfule, Pradip'
'Poddar, Pankaj'
'Banerjee, Rahul'

_publ_contact_author
;

Dr. Rahul Banerjee

Scientist
Physical/Materials Chemistry Division  
National Chemical Laboratory
Dr. Homi Bhaba Road
Pune 411008, India


;
_publ_section_title
;
 Structural and Selective Gas Adsorption Studies of Polyoxometalate and
 Tris(ethylenediamine) Cobalt(III) Based Ionic Crystals
;
_journal_issue 1
_journal_name_full 'Crystal Growth &amp; Design'
_journal_page_first 139
_journal_paper_doi 10.1021/cg101201b
_journal_volume 11
_journal_year 2011
_chemical_formula_moiety 'O40 P W12, C6 H24 Co N6, 6(C3 H7 N O)'
_chemical_formula_sum 'C24 H66 Co N12 O46 P W12'
_chemical_formula_weight 3554.99
_chemical_name_common CoW12P-DMF
_chemical_name_systematic
; 
 ? 
;
_space_group_IT_number 14
_symmetry_cell_setting monoclinic
_symmetry_space_group_name_Hall '-P 2ybc'
_symmetry_space_group_name_H-M 'P 1 21/c 1'
_atom_sites_solution_hydrogens geom
_atom_sites_solution_primary direct
_atom_sites_solution_secondary difmap
_audit_creation_method SHELXL-97
_cell_angle_alpha 90.00
_cell_angle_beta 97.121(3)
_cell_angle_gamma 90.00
_cell_formula_units_Z 4
_cell_length_a 15.550(3)
_cell_length_b 19.059(3)
_cell_length_c 23.026(4)
_cell_measurement_reflns_used 9118
_cell_measurement_temperature 293(2)
_cell_measurement_theta_max 27.49
_cell_measurement_theta_min 2.32
_cell_volume 6772(2)
_computing_cell_refinement 'Bruker SMART'
_computing_data_collection 'Bruker SMART'
_computing_data_reduction 'Bruker SMART'
_computing_molecular_graphics 'Bruker SHELXTL'
_computing_publication_material 'Bruker SHELXTL'
_computing_structure_refinement 'Bruker SHELXTL'
_computing_structure_solution 'Bruker SHELXTL'
_diffrn_ambient_temperature 293(2)
_diffrn_measured_fraction_theta_full 0.996
_diffrn_measured_fraction_theta_max 0.996
_diffrn_measurement_device_type 'CCD area detector'
_diffrn_measurement_method 'phi and omega scans'
_diffrn_radiation_monochromator graphite
_diffrn_radiation_source 'fine-focus sealed tube'
_diffrn_radiation_type MoK\a
_diffrn_radiation_wavelength 0.71073
_diffrn_reflns_av_R_equivalents 0.1266
_diffrn_reflns_av_sigmaI/netI 0.1109
_diffrn_reflns_limit_h_max 18
_diffrn_reflns_limit_h_min -18
_diffrn_reflns_limit_k_max 22
_diffrn_reflns_limit_k_min -22
_diffrn_reflns_limit_l_max 27
_diffrn_reflns_limit_l_min -27
_diffrn_reflns_number 63224
_diffrn_reflns_theta_full 25.00
_diffrn_reflns_theta_max 25.00
_diffrn_reflns_theta_min 1.39
_exptl_absorpt_coefficient_mu 20.655
_exptl_absorpt_correction_T_max 0.0807
_exptl_absorpt_correction_T_min 0.0131
_exptl_absorpt_correction_type multi-scan
_exptl_absorpt_process_details 'Blessing, Acta Cryst. (1995) A51 33-58'
_exptl_crystal_colour yellow
_exptl_crystal_density_diffrn 3.487
_exptl_crystal_density_method 'not measured'
_exptl_crystal_description block
_exptl_crystal_F_000 6368
_exptl_crystal_size_max 0.28
_exptl_crystal_size_mid 0.19
_exptl_crystal_size_min 0.12
_refine_diff_density_max 3.920
_refine_diff_density_min -4.307
_refine_diff_density_rms 0.628
_refine_ls_extinction_method none
_refine_ls_goodness_of_fit_ref 1.185
_refine_ls_hydrogen_treatment constr
_refine_ls_matrix_type full
_refine_ls_number_parameters 635
_refine_ls_number_reflns 11881
_refine_ls_number_restraints 8
_refine_ls_restrained_S_all 1.185
_refine_ls_R_factor_all 0.1127
_refine_ls_R_factor_gt 0.0984
_refine_ls_shift/su_max 0.005
_refine_ls_shift/su_mean 0.004
_refine_ls_structure_factor_coef Fsqd
_refine_ls_weighting_details 'calc w=1/[\s^2^(Fo^2^)+(0.0843P)^2^+460.0208P] where P=(Fo^2^+2Fc^2^)/3'
_refine_ls_weighting_scheme calc
_refine_ls_wR_factor_gt 0.2309
_refine_ls_wR_factor_ref 0.2423
_reflns_number_gt 10037
_reflns_number_total 11881
_reflns_threshold_expression >2sigma(I)
_cod_data_source_file cg101201b_si_001.cif
_cod_data_source_block CoW12P-DMF
_cod_depositor_comments
;
The following automatic conversions were performed:

'_symmetry_cell_setting' value 'Monoclinic' changed to 'monoclinic'
according to /home/saulius/struct/CIF-dictionaries/cif_core.dic
dictionary named 'cif_core.dic' version 2.4.1 from 2010-06-29.

Automatic conversion script
Id: cif_fix_values 1715 2011-07-08 13:25:40Z adriana 
;
_cod_original_sg_symbol_H-M P2(1)/c
_cod_database_code 4500175

loop_
_symmetry_equiv_pos_as_xyz
'x, y, z'
'-x, y+1/2, -z+1/2'
'-x, -y, -z'
'x, -y-1/2, z-1/2'

loop_
_atom_site_label
_atom_site_type_symbol
_atom_site_fract_x
_atom_site_fract_y
_atom_site_fract_z
_atom_site_U_iso_or_equiv
_atom_site_adp_type
_atom_site_occupancy
_atom_site_symmetry_multiplicity
_atom_site_calc_flag
_atom_site_refinement_flags
C1 C 0.166(2) 0.197(2) 0.1632(17) 0.060(9) Uiso 1 1 d .
H1A H 0.1703 0.2013 0.2054 0.072 Uiso 1 1 calc R
H1B H 0.1551 0.1477 0.1531 0.072 Uiso 1 1 calc R
C2 C 0.0924(18) 0.2432(15) 0.1334(13) 0.038(6) Uiso 1 1 d .
H2A H 0.0368 0.2206 0.1347 0.046 Uiso 1 1 calc R
H2B H 0.0919 0.2881 0.1532 0.046 Uiso 1 1 calc R
C3 C 0.319(2) 0.393(2) 0.0839(18) 0.065(10) Uiso 1 1 d .
H3A H 0.3285 0.4359 0.1066 0.078 Uiso 1 1 calc R
H3B H 0.3218 0.4035 0.0430 0.078 Uiso 1 1 calc R
C4 C 0.986(3) 0.115(2) 0.4653(18) 0.064(10) Uiso 1 1 d .
H4 H 0.9583 0.0846 0.4886 0.077 Uiso 1 1 calc R
C5 C 0.212(4) 0.467(4) 0.341(3) 0.13(2) Uiso 1 1 d .
H5A H 0.1757 0.4370 0.3614 0.200 Uiso 1 1 calc R
H5B H 0.1790 0.5055 0.3242 0.200 Uiso 1 1 calc R
H5C H 0.2594 0.4836 0.3683 0.200 Uiso 1 1 calc R
C6 C 0.548(3) 0.256(2) 0.438(2) 0.081(12) Uiso 1 1 d .
H6A H 0.5215 0.2675 0.3993 0.121 Uiso 1 1 calc R
H6B H 0.6072 0.2713 0.4429 0.121 Uiso 1 1 calc R
H6C H 0.5172 0.2786 0.4664 0.121 Uiso 1 1 calc R
C7 C 0.474(2) 0.152(2) 0.4649(17) 0.059(9) Uiso 1 1 d .
H7 H 0.4763 0.1050 0.4758 0.071 Uiso 1 1 calc R
C8 C 0.930(7) 0.114(6) -0.029(5) 0.23(5) Uiso 1 1 d .
H8A H 0.9576 0.1586 -0.0220 0.346 Uiso 1 1 calc R
H8B H 0.8692 0.1209 -0.0416 0.346 Uiso 1 1 calc R
H8C H 0.9555 0.0898 -0.0595 0.346 Uiso 1 1 calc R
C9 C 1.020(6) 0.082(5) 0.048(4) 0.17(3) Uiso 1 1 d .
H9 H 1.0209 0.0697 0.0876 0.203 Uiso 1 1 calc R
C10 C 0.859(2) 0.097(2) 0.3964(18) 0.064(10) Uiso 1 1 d .
H10A H 0.8593 0.0473 0.4010 0.097 Uiso 1 1 calc R
H10B H 0.8415 0.1090 0.3561 0.097 Uiso 1 1 calc R
H10C H 0.8196 0.1178 0.4203 0.097 Uiso 1 1 calc R
C11 C 0.627(2) 0.143(2) 0.4443(18) 0.066(10) Uiso 1 1 d .
H11A H 0.6635 0.1489 0.4806 0.100 Uiso 1 1 calc R
H11B H 0.6555 0.1602 0.4127 0.100 Uiso 1 1 calc R
H11C H 0.6147 0.0935 0.4383 0.100 Uiso 1 1 calc R
C12 C 0.993(3) 0.170(3) 0.376(2) 0.097(15) Uiso 1 1 d .
H12A H 0.9780 0.2180 0.3820 0.146 Uiso 1 1 calc R
H12B H 0.9737 0.1568 0.3363 0.146 Uiso 1 1 calc R
H12C H 1.0543 0.1639 0.3841 0.146 Uiso 1 1 calc R
C13 C 0.256(7) 0.164(6) -0.023(5) 0.20(4) Uiso 1 1 d .
H13A H 0.3171 0.1716 -0.0269 0.239 Uiso 1 1 calc R
H13B H 0.2387 0.1192 -0.0404 0.239 Uiso 1 1 calc R
C14 C 0.212(7) 0.211(5) -0.046(5) 0.19(4) Uiso 1 1 d .
H14A H 0.1520 0.1970 -0.0483 0.230 Uiso 1 1 calc R
H14B H 0.2254 0.2155 -0.0862 0.230 Uiso 1 1 calc R
C15 C 0.386(3) 0.333(3) 0.107(2) 0.092(14) Uiso 1 1 d .
H15A H 0.4440 0.3467 0.1010 0.110 Uiso 1 1 calc R
H15B H 0.3848 0.3264 0.1491 0.110 Uiso 1 1 calc R
C17 C 0.863(10) 0.054(8) 0.048(7) 0.33(8) Uiso 1 1 d .
H17A H 0.8412 0.0932 0.0674 0.492 Uiso 1 1 calc R
H17B H 0.8821 0.0182 0.0758 0.492 Uiso 1 1 calc R
H17C H 0.8185 0.0356 0.0194 0.492 Uiso 1 1 calc R
C18 C 0.446(6) 0.571(4) 0.300(4) 0.21(4) Uiso 1 1 d D
H18A H 0.4754 0.5271 0.2949 0.319 Uiso 1 1 calc R
H18B H 0.3848 0.5643 0.2877 0.319 Uiso 1 1 calc R
H18C H 0.4549 0.5845 0.3400 0.319 Uiso 1 1 calc R
C19 C 0.473(11) 0.668(8) 0.208(5) 0.39(10) Uiso 1 1 d D
H19A H 0.4271 0.6499 0.1800 0.584 Uiso 1 1 calc R
H19B H 0.5267 0.6660 0.1911 0.584 Uiso 1 1 calc R
H19C H 0.4605 0.7162 0.2162 0.584 Uiso 1 1 calc R
C20 C 0.543(5) 0.669(4) 0.280(2) 0.22(4) Uiso 1 1 d D
H20 H 0.5612 0.6999 0.2527 0.259 Uiso 1 1 calc R
C21 C 0.283(9) 0.366(8) 0.315(6) 0.29(7) Uiso 1 1 d .
H21A H 0.2906 0.3684 0.3574 0.440 Uiso 1 1 calc R
H21B H 0.3387 0.3593 0.3019 0.440 Uiso 1 1 calc R
H21C H 0.2463 0.3268 0.3031 0.440 Uiso 1 1 calc R
C22 C 0.237(6) 0.416(3) 0.234(5) 0.20(4) Uiso 1 1 d D
H22 H 0.2238 0.4521 0.2071 0.08(13) Uiso 1 1 calc R
C23 C 0.508(7) 0.410(16) 0.524(8) 0.5(2) Uiso 1 1 d D
H23 H 0.5314 0.4147 0.5635 0.656 Uiso 1 1 calc R
C24 C 0.484(12) 0.446(10) 0.436(9) 0.41(11) Uiso 1 1 d .
H24A H 0.4567 0.4076 0.4140 0.608 Uiso 1 1 calc R
H24B H 0.5088 0.4774 0.4095 0.608 Uiso 1 1 calc R
H24C H 0.4417 0.4711 0.4548 0.608 Uiso 1 1 calc R
C25 C 0.651(10) 0.436(14) 0.476(11) 0.6(2) Uiso 1 1 d D
H25A H 0.6654 0.4157 0.4404 0.848 Uiso 1 1 calc R
H25B H 0.6901 0.4194 0.5085 0.848 Uiso 1 1 calc R
H25C H 0.6558 0.4865 0.4737 0.848 Uiso 1 1 calc R
Co1 Co 0.2382(2) 0.2615(2) 0.0699(2) 0.0456(11) Uani 1 1 d .
N1 N 0.243(2) 0.219(2) 0.1436(16) 0.080(10) Uiso 1 1 d .
H1C H 0.2776 0.1809 0.1435 0.096 Uiso 1 1 calc R
H1D H 0.2686 0.2488 0.1703 0.096 Uiso 1 1 calc R
N2 N 0.109(2) 0.254(2) 0.0709(16) 0.079(10) Uiso 1 1 d .
H2C H 0.0826 0.2928 0.0562 0.095 Uiso 1 1 calc R
H2D H 0.0882 0.2169 0.0489 0.095 Uiso 1 1 calc R
N3 N 0.234(2) 0.3603(18) 0.0925(16) 0.070(9) Uiso 1 1 d .
H3C H 0.1903 0.3822 0.0702 0.085 Uiso 1 1 calc R
H3D H 0.2246 0.3638 0.1302 0.085 Uiso 1 1 calc R
N4 N 0.360(2) 0.2661(18) 0.0750(16) 0.074(9) Uiso 1 1 d .
H4A H 0.3847 0.2288 0.0946 0.089 Uiso 1 1 calc R
H4B H 0.3773 0.2670 0.0390 0.089 Uiso 1 1 calc R
N5 N 0.243(3) 0.166(2) 0.035(2) 0.099(13) Uiso 1 1 d .
H5D H 0.2849 0.1418 0.0561 0.118 Uiso 1 1 calc R
H5E H 0.1921 0.1444 0.0384 0.118 Uiso 1 1 calc R
N6 N 0.5452(19) 0.1809(16) 0.4462(14) 0.059(8) Uiso 1 1 d .
N7 N 0.222(2) 0.296(2) -0.0136(17) 0.082(10) Uiso 1 1 d .
H7A H 0.1742 0.3218 -0.0219 0.099 Uiso 1 1 calc R
H7B H 0.2688 0.3192 -0.0229 0.099 Uiso 1 1 calc R
N8 N 0.9504(17) 0.1258(14) 0.4149(12) 0.048(6) Uiso 1 1 d .
N9 N 0.939(4) 0.078(3) 0.017(3) 0.121(16) Uiso 1 1 d .
N10 N 0.247(3) 0.425(3) 0.293(2) 0.115(15) Uiso 1 1 d .
N11 N 0.560(8) 0.417(6) 0.484(5) 0.25(4) Uiso 1 1 d D
N12 N 0.480(3) 0.626(2) 0.263(2) 0.091(12) Uiso 1 1 d D
O1 O 0.7688(14) 0.2699(13) 0.3986(10) 0.055(6) Uani 1 1 d .
O2 O 0.7039(16) 0.5523(14) 0.3769(13) 0.070(8) Uani 1 1 d .
O3 O 0.7480(12) 0.4098(12) 0.3663(8) 0.043(5) Uani 1 1 d .
O4 O 0.6385(10) 0.3199(10) 0.3123(9) 0.039(5) Uani 1 1 d .
O5 O 0.4739(12) 0.3626(13) 0.2632(11) 0.056(6) Uani 1 1 d .
O6 O 1.0572(13) 0.3089(13) 0.3302(11) 0.058(6) Uani 1 1 d .
O7 O 0.8798(11) 0.3429(11) 0.3295(8) 0.037(4) Uani 1 1 d .
O8 O 0.7715(12) 0.2528(11) 0.2746(9) 0.042(5) Uani 1 1 d .
O9 O 0.6058(11) 0.4553(11) 0.3018(10) 0.044(5) Uani 1 1 d .
O10 O 0.8391(12) 0.5091(11) 0.3172(9) 0.041(5) Uani 1 1 d .
O11 O 0.8470(13) 0.1378(12) 0.2278(11) 0.054(6) Uani 1 1 d .
O12 O 0.9847(14) 0.5895(14) 0.3091(11) 0.061(7) Uani 1 1 d .
O13 O 0.9880(12) 0.4448(12) 0.3104(9) 0.043(5) Uani 1 1 d .
O14 O 1.0321(12) 0.3718(10) 0.2202(8) 0.036(4) Uiso 1 1 d .
O15 O 0.8750(10) 0.4193(9) 0.2190(8) 0.028(4) Uani 1 1 d .
O16 O 0.8590(10) 0.2268(9) 0.1346(9) 0.035(4) Uani 1 1 d .
O17 O 0.7303(11) 0.3992(9) 0.2525(8) 0.031(4) Uiso 1 1 d .
O18 O 0.9213(10) 0.2721(9) 0.2404(8) 0.031(4) Uani 1 1 d .
O19 O 0.7070(12) 0.2079(11) 0.1675(10) 0.045(5) Uani 1 1 d .
O20 O 0.5986(12) 0.3069(10) 0.1961(8) 0.034(4) Uiso 1 1 d .
O21 O 0.5547(13) 0.2293(11) 0.0928(12) 0.057(7) Uani 1 1 d .
O22 O 0.7155(12) 0.2721(10) 0.0685(7) 0.034(4) Uani 1 1 d .
O23 O 0.6103(11) 0.3703(9) 0.0996(8) 0.033(4) Uiso 1 1 d .
O24 O 0.8757(15) 0.2717(14) 0.0182(10) 0.057(6) Uani 1 1 d .
O25 O 0.7968(10) 0.3950(9) 0.0525(8) 0.032(4) Uani 1 1 d .
O26 O 0.6643(13) 0.4870(9) 0.0524(9) 0.037(4) Uani 1 1 d .
O27 O 0.8120(14) 0.5223(12) 0.0004(10) 0.050(5) Uani 1 1 d .
O28 O 0.7745(12) 0.5793(10) 0.1072(10) 0.045(5) Uani 1 1 d .
O29 O 1.0787(12) 0.4413(11) 0.1182(10) 0.044(5) Uani 1 1 d .
O30 O 0.9018(11) 0.4836(9) 0.1085(9) 0.033(4) Uani 1 1 d .
O31 O 0.6215(10) 0.5590(9) 0.1431(9) 0.035(4) Uani 1 1 d .
O32 O 0.9334(11) 0.3526(9) 0.1170(8) 0.031(4) Uani 1 1 d .
O33 O 1.0005(10) 0.5103(10) 0.2089(8) 0.034(4) Uani 1 1 d .
O34 O 0.7217(13) 0.6771(11) 0.1868(12) 0.054(6) Uani 1 1 d .
O35 O 0.8501(13) 0.5717(11) 0.2164(11) 0.050(6) Uani 1 1 d .
O36 O 0.6995(11) 0.5531(11) 0.2538(9) 0.040(5) Uani 1 1 d .
O37 O 0.5650(10) 0.4418(11) 0.1876(8) 0.035(4) Uani 1 1 d .
O38 O 0.7705(10) 0.3327(9) 0.1671(7) 0.027(4) Uani 1 1 d .
O39 O 0.7426(10) 0.4632(8) 0.1575(7) 0.024(4) Uiso 1 1 d .
O40 O 0.4907(15) 0.4828(12) 0.0768(10) 0.054(6) Uiso 1 1 d .
O41 O 1.0588(19) 0.1412(16) 0.4878(13) 0.077(8) Uiso 1 1 d .
O42 O 1.083(4) 0.097(3) 0.036(2) 0.149(17) Uiso 1 1 d .
O43 O 0.4062(18) 0.1853(15) 0.4683(13) 0.074(7) Uiso 1 1 d .
O44 O 0.249(3) 0.351(3) 0.220(2) 0.131(14) Uiso 1 1 d D
O45 O 0.426(6) 0.397(5) 0.512(4) 0.25(4) Uiso 1 1 d D
O46 O 0.5829(19) 0.6698(15) 0.3327(14) 0.077(8) Uiso 1 1 d D
P1 P 0.7797(3) 0.4036(3) 0.1991(3) 0.0169(12) Uani 1 1 d .
W1 W 0.83634(7) 0.30283(6) 0.07937(5) 0.0316(3) Uani 1 1 d .
W2 W 0.63848(7) 0.27755(6) 0.12543(6) 0.0344(3) Uani 1 1 d .
W3 W 0.82186(7) 0.21928(6) 0.20931(6) 0.0354(3) Uani 1 1 d .
W4 W 0.98799(6) 0.43287(6) 0.15437(5) 0.0313(3) Uani 1 1 d .
W5 W 0.57709(6) 0.37674(7) 0.25242(6) 0.0378(3) Uani 1 1 d .
W6 W 0.73405(7) 0.58713(6) 0.18176(6) 0.0374(3) Uani 1 1 d .
W7 W 0.93345(7) 0.52445(6) 0.27151(5) 0.0361(3) Uani 1 1 d .
W8 W 0.59233(6) 0.46801(6) 0.11234(6) 0.0359(3) Uani 1 1 d .
W9 W 0.76143(7) 0.31990(7) 0.33536(5) 0.0390(3) Uani 1 1 d .
W10 W 0.71929(7) 0.49577(7) 0.32213(6) 0.0400(3) Uani 1 1 d .
W11 W 0.97590(7) 0.34851(7) 0.28440(5) 0.0381(3) Uani 1 1 d .
W12 W 0.78870(7) 0.49319(6) 0.06486(5) 0.0339(3) Uani 1 1 d .

loop_
_atom_site_aniso_label
_atom_site_aniso_U_11
_atom_site_aniso_U_22
_atom_site_aniso_U_33
_atom_site_aniso_U_23
_atom_site_aniso_U_13
_atom_site_aniso_U_12
Co1 0.0243(18) 0.042(2) 0.074(3) 0.017(2) 0.0215(19) 0.0050(16)
O1 0.049(13) 0.076(17) 0.046(13) 0.016(12) 0.034(11) -0.012(11)
O2 0.056(15) 0.070(17) 0.09(2) -0.025(15) 0.046(14) 0.005(13)
O3 0.032(10) 0.079(16) 0.022(10) -0.009(10) 0.020(8) -0.006(10)
O4 0.009(8) 0.050(12) 0.061(13) 0.003(10) 0.017(8) 0.004(7)
O5 0.025(10) 0.071(16) 0.073(17) 0.012(13) 0.017(10) -0.001(10)
O6 0.036(11) 0.073(17) 0.064(16) 0.024(13) -0.001(10) 0.016(11)
O7 0.027(9) 0.055(13) 0.028(10) -0.004(9) -0.003(8) 0.006(8)
O8 0.028(10) 0.058(13) 0.043(12) -0.003(10) 0.019(9) 0.006(9)
O9 0.026(10) 0.050(12) 0.063(14) -0.001(10) 0.033(9) -0.007(9)
O10 0.031(10) 0.047(12) 0.047(13) 0.005(10) 0.005(9) 0.008(9)
O11 0.034(11) 0.053(14) 0.080(17) -0.017(12) 0.025(11) 0.000(10)
O12 0.044(13) 0.076(18) 0.066(17) -0.016(13) 0.018(11) -0.013(12)
O13 0.025(9) 0.066(14) 0.039(12) 0.006(10) 0.002(8) -0.006(9)
O15 0.019(8) 0.030(9) 0.039(11) -0.011(8) 0.016(7) 0.007(7)
O16 0.012(8) 0.034(10) 0.058(13) -0.016(9) 0.004(8) 0.004(7)
O18 0.016(8) 0.034(10) 0.045(11) -0.008(8) 0.005(7) 0.002(7)
O19 0.023(9) 0.045(12) 0.069(15) -0.002(10) 0.015(9) -0.012(8)
O21 0.029(10) 0.038(12) 0.11(2) -0.030(12) 0.021(11) -0.011(9)
O22 0.042(10) 0.042(11) 0.016(9) -0.001(8) -0.003(8) -0.008(9)
O24 0.055(14) 0.076(17) 0.045(14) -0.002(12) 0.022(11) -0.016(12)
O25 0.021(8) 0.031(10) 0.045(11) 0.004(8) 0.003(8) -0.013(7)
O26 0.047(11) 0.023(9) 0.040(11) 0.001(8) 0.006(9) 0.007(8)
O27 0.044(12) 0.051(13) 0.053(14) -0.006(11) 0.000(10) -0.007(10)
O28 0.034(10) 0.030(11) 0.068(15) 0.012(10) -0.003(10) -0.005(8)
O29 0.028(10) 0.049(13) 0.058(14) -0.003(10) 0.019(9) 0.003(9)
O30 0.023(9) 0.030(10) 0.049(12) 0.010(8) 0.014(8) -0.011(7)
O31 0.015(8) 0.026(10) 0.064(13) 0.006(9) 0.011(8) -0.006(7)
O32 0.031(9) 0.035(10) 0.029(10) -0.001(8) 0.009(8) 0.005(8)
O33 0.012(8) 0.051(12) 0.035(11) -0.013(9) -0.007(7) -0.007(7)
O34 0.037(11) 0.033(11) 0.093(19) 0.012(11) 0.013(11) -0.005(9)
O35 0.032(11) 0.044(12) 0.079(17) -0.003(11) 0.021(11) 0.000(9)
O36 0.017(8) 0.047(12) 0.055(13) -0.028(10) 0.000(8) 0.005(8)
O37 0.016(8) 0.054(12) 0.035(11) 0.002(9) 0.008(7) -0.003(8)
O38 0.017(8) 0.042(11) 0.025(9) 0.005(8) 0.010(7) 0.005(7)
P1 0.013(3) 0.016(3) 0.023(3) 0.002(2) 0.005(2) 0.003(2)
W1 0.0261(5) 0.0342(6) 0.0363(6) -0.0050(5) 0.0112(4) -0.0041(4)
W2 0.0199(5) 0.0333(6) 0.0503(7) -0.0006(5) 0.0062(5) -0.0050(4)
W3 0.0264(5) 0.0312(6) 0.0505(7) 0.0086(5) 0.0129(5) 0.0045(4)
W4 0.0154(5) 0.0408(6) 0.0398(6) -0.0035(5) 0.0116(4) -0.0048(4)
W5 0.0173(5) 0.0494(7) 0.0498(7) 0.0053(6) 0.0162(5) -0.0009(5)
W6 0.0289(6) 0.0287(6) 0.0555(8) -0.0017(5) 0.0083(5) 0.0007(4)
W7 0.0210(5) 0.0459(7) 0.0421(7) -0.0122(5) 0.0068(5) -0.0057(5)
W8 0.0181(5) 0.0370(6) 0.0516(7) 0.0083(5) 0.0001(5) 0.0010(4)
W9 0.0301(6) 0.0537(8) 0.0354(7) 0.0112(5) 0.0124(5) 0.0020(5)
W10 0.0299(6) 0.0500(7) 0.0436(7) -0.0103(6) 0.0178(5) 0.0006(5)
W11 0.0184(5) 0.0538(8) 0.0417(7) 0.0086(5) 0.0018(4) 0.0031(5)
W12 0.0294(6) 0.0356(6) 0.0374(7) 0.0092(5) 0.0072(5) -0.0044(5)

loop_
_atom_type_symbol
_atom_type_description
_atom_type_scat_dispersion_real
_atom_type_scat_dispersion_imag
_atom_type_scat_source
C C 0.0033 0.0016 'International Tables Vol C Tables 4.2.6.8 and 6.1.1.4'
O O 0.0106 0.0060 'International Tables Vol C Tables 4.2.6.8 and 6.1.1.4'
P P 0.1023 0.0942 'International Tables Vol C Tables 4.2.6.8 and 6.1.1.4'
W W -0.8490 6.8722 'International Tables Vol C Tables 4.2.6.8 and 6.1.1.4'
N N 0.0061 0.0033 'International Tables Vol C Tables 4.2.6.8 and 6.1.1.4'
Co Co 0.3494 0.9721 'International Tables Vol C Tables 4.2.6.8 and 6.1.1.4'
H H 0.0000 0.0000 'International Tables Vol C Tables 4.2.6.8 and 6.1.1.4'

loop_
_geom_angle_atom_site_label_1
_geom_angle_atom_site_label_2
_geom_angle_atom_site_label_3
_geom_angle
N1 C1 C2 108(3)
N1 C1 H1A 110.2
C2 C1 H1A 110.2
N1 C1 H1B 110.2
C2 C1 H1B 110.2
H1A C1 H1B 108.5
N2 C2 C1 107(3)
N2 C2 H2A 110.3
C1 C2 H2A 110.3
N2 C2 H2B 110.3
C1 C2 H2B 110.3
H2A C2 H2B 108.6
N3 C3 C15 102(3)
N3 C3 H3A 111.4
C15 C3 H3A 111.4
N3 C3 H3B 111.4
C15 C3 H3B 111.4
H3A C3 H3B 109.3
N8 C4 O41 125(4)
N8 C4 H4 117.3
O41 C4 H4 117.3
N10 C5 H5A 109.5
N10 C5 H5B 109.4
H5A C5 H5B 109.5
N10 C5 H5C 109.5
H5A C5 H5C 109.5
H5B C5 H5C 109.5
N6 C6 H6A 109.5
N6 C6 H6B 109.5
H6A C6 H6B 109.5
N6 C6 H6C 109.5
H6A C6 H6C 109.5
H6B C6 H6C 109.5
O43 C7 N6 123(4)
O43 C7 H7 118.4
N6 C7 H7 118.4
N9 C8 H8A 109.6
N9 C8 H8B 109.5
H8A C8 H8B 109.4
N9 C8 H8C 109.4
H8A C8 H8C 109.4
H8B C8 H8C 109.4
O42 C9 N9 132(10)
O42 C9 H9 114.0
N9 C9 H9 114.0
N8 C10 H10A 109.5
N8 C10 H10B 109.5
H10A C10 H10B 109.5
N8 C10 H10C 109.5
H10A C10 H10C 109.5
H10B C10 H10C 109.5
N6 C11 H11A 109.5
N6 C11 H11B 109.5
H11A C11 H11B 109.5
N6 C11 H11C 109.5
H11A C11 H11C 109.5
H11B C11 H11C 109.5
N8 C12 H12A 109.5
N8 C12 H12B 109.5
H12A C12 H12B 109.5
N8 C12 H12C 109.4
H12A C12 H12C 109.5
H12B C12 H12C 109.5
C14 C13 N5 105(10)
C14 C13 H13A 110.8
N5 C13 H13A 110.9
C14 C13 H13B 110.7
N5 C13 H13B 110.7
H13A C13 H13B 108.8
C13 C14 N7 118(10)
C13 C14 H14A 107.9
N7 C14 H14A 107.8
C13 C14 H14B 107.8
N7 C14 H14B 107.9
H14A C14 H14B 107.2
N4 C15 C3 109(4)
N4 C15 H15A 110.0
C3 C15 H15A 110.0
N4 C15 H15B 110.0
C3 C15 H15B 110.0
H15A C15 H15B 108.4
N9 C17 H17A 109.5
N9 C17 H17B 109.7
H17A C17 H17B 109.4
N9 C17 H17C 109.5
H17A C17 H17C 109.4
H17B C17 H17C 109.4
N12 C18 H18A 109.5
N12 C18 H18B 109.4
H18A C18 H18B 109.5
N12 C18 H18C 109.5
H18A C18 H18C 109.5
H18B C18 H18C 109.5
N12 C19 H19A 109.5
N12 C19 H19B 109.4
H19A C19 H19B 109.5
N12 C19 H19C 109.5
H19A C19 H19C 109.5
H19B C19 H19C 109.5
O46 C20 N12 123(5)
O46 C20 H20 118.3
N12 C20 H20 118.4
N10 C21 H21A 109.3
N10 C21 H21B 109.3
H21A C21 H21B 109.5
N10 C21 H21C 109.8
H21A C21 H21C 109.5
H21B C21 H21C 109.5
O44 C22 N10 111(9)
O44 C22 H22 124.5
N10 C22 H22 124.4
N11 C23 O45 123(10)
N11 C23 H23 118.4
O45 C23 H23 118.4
N11 C24 H24A 110.2
N11 C24 H24B 110.3
H24A C24 H24B 108.6
N11 C24 H24C 110.3
H24A C24 H24C 108.7
H24B C24 H24C 108.7
N11 C25 H25A 109.6
N11 C25 H25B 109.7
H25A C25 H25B 109.5
N11 C25 H25C 109.0
H25A C25 H25C 109.5
H25B C25 H25C 109.5
N1 Co1 N4 92.3(16)
N1 Co1 N3 100.3(16)
N4 Co1 N3 90.4(14)
N1 Co1 N5 88.2(18)
N4 Co1 N5 89.1(17)
N3 Co1 N5 171.5(17)
N1 Co1 N2 83.2(15)
N4 Co1 N2 175.6(16)
N3 Co1 N2 90.1(15)
N5 Co1 N2 91.1(17)
N1 Co1 N7 171.6(16)
N4 Co1 N7 92.7(16)
N3 Co1 N7 86.5(15)
N5 Co1 N7 85.1(17)
N2 Co1 N7 91.7(15)
C1 N1 Co1 119(3)
C1 N1 H1C 107.5
Co1 N1 H1C 107.5
C1 N1 H1D 107.5
Co1 N1 H1D 107.5
H1C N1 H1D 107.0
C2 N2 Co1 108(2)
C2 N2 H2C 110.1
Co1 N2 H2C 110.1
C2 N2 H2D 110.1
Co1 N2 H2D 110.1
H2C N2 H2D 108.4
C3 N3 Co1 108(2)
C3 N3 H3C 110.1
Co1 N3 H3C 110.1
C3 N3 H3D 110.1
Co1 N3 H3D 110.1
H3C N3 H3D 108.4
C15 N4 Co1 106(3)
C15 N4 H4A 110.6
Co1 N4 H4A 110.6
C15 N4 H4B 110.6
Co1 N4 H4B 110.6
H4A N4 H4B 108.7
C13 N5 Co1 116(5)
C13 N5 H5D 108.2
Co1 N5 H5D 108.3
C13 N5 H5E 108.4
Co1 N5 H5E 108.3
H5D N5 H5E 107.4
C7 N6 C6 119(3)
C7 N6 C11 123(3)
C6 N6 C11 117(3)
C14 N7 Co1 96(4)
C14 N7 H7A 112.5
Co1 N7 H7A 112.5
C14 N7 H7B 112.5
Co1 N7 H7B 112.5
H7A N7 H7B 110.0
C4 N8 C12 120(4)
C4 N8 C10 120(3)
C12 N8 C10 121(3)
C8 N9 C9 115(8)
C8 N9 C17 123(9)
C9 N9 C17 119(9)
C21 N10 C22 106(8)
C21 N10 C5 110(8)
C22 N10 C5 142(6)
C23 N11 C25 142(10)
C23 N11 C24 94(10)
C25 N11 C24 116(10)
C20 N12 C18 125(6)
C20 N12 C19 84(7)
C18 N12 C19 150(9)
W9 O3 W10 126.7(10)
W5 O4 W9 126.2(10)
W9 O7 W11 150.3(11)
W3 O8 W9 152.3(12)
W5 O9 W10 126.9(9)
W10 O10 W7 150.6(12)
W7 O13 W11 126.1(10)
W11 O14 W4 126.8(10)
P1 O15 W11 127.0(10)
P1 O15 W4 125.6(10)
W11 O15 W4 88.8(5)
P1 O15 W7 126.4(8)
W11 O15 W7 88.7(6)
W4 O15 W7 87.9(5)
W3 O16 W1 127.3(9)
P1 O17 W5 127.0(10)
P1 O17 W9 126.3(10)
W5 O17 W9 89.5(6)
P1 O17 W10 124.4(10)
W5 O17 W10 89.1(6)
W9 O17 W10 88.7(6)
W3 O18 W11 152.4(9)
W2 O19 W3 127.1(10)
W2 O20 W5 152.7(11)
W2 O22 W1 125.3(9)
W2 O23 W8 153.1(11)
W12 O25 W1 150.4(11)
W8 O26 W12 124.7(10)
W6 O28 W12 126.2(10)
W4 O30 W12 152.8(10)
W8 O31 W6 125.6(9)
W1 O32 W4 153.2(10)
W7 O33 W4 125.5(9)
W6 O35 W7 151.1(12)
W10 O36 W6 150.7(10)
W8 O37 W5 149.5(11)
P1 O38 W2 126.9(9)
P1 O38 W1 125.3(9)
W2 O38 W1 89.6(6)
P1 O38 W3 125.1(9)
W2 O38 W3 89.6(6)
W1 O38 W3 88.5(5)
P1 O39 W12 126.4(9)
P1 O39 W6 126.6(9)
W12 O39 W6 90.2(5)
P1 O39 W8 123.7(9)
W12 O39 W8 89.3(5)
W6 O39 W8 89.1(5)
O15 P1 O17 109.7(10)
O15 P1 O38 110.2(9)
O17 P1 O38 108.2(10)
O15 P1 O39 108.3(9)
O17 P1 O39 110.5(9)
O38 P1 O39 110.0(9)
O24 W1 O32 101.8(9)
O24 W1 O16 103.1(10)
O32 W1 O16 90.3(7)
O24 W1 O25 100.5(10)
O32 W1 O25 84.0(7)
O16 W1 O25 156.3(8)
O24 W1 O22 103.1(9)
O32 W1 O22 154.9(7)
O16 W1 O22 87.3(7)
O25 W1 O22 88.2(7)
O24 W1 O38 172.6(9)
O32 W1 O38 84.1(7)
O16 W1 O38 72.0(7)
O25 W1 O38 84.5(7)
O22 W1 O38 71.4(6)
O21 W2 O22 100.5(10)
O21 W2 O19 101.5(10)
O22 W2 O19 87.2(8)
O21 W2 O20 103.0(10)
O22 W2 O20 156.4(8)
O19 W2 O20 89.5(9)
O21 W2 O23 103.4(10)
O22 W2 O23 88.6(8)
O19 W2 O23 155.1(8)
O20 W2 O23 84.6(8)
O21 W2 O38 171.6(8)
O22 W2 O38 73.5(6)
O19 W2 O38 72.7(7)
O20 W2 O38 83.2(7)
O23 W2 O38 82.6(7)
O11 W3 O16 102.6(10)
O11 W3 O8 102.8(10)
O16 W3 O8 154.6(8)
O11 W3 O18 104.2(9)
O16 W3 O18 88.6(8)
O8 W3 O18 85.4(8)
O11 W3 O19 101.4(10)
O16 W3 O19 85.6(8)
O8 W3 O19 89.2(9)
O18 W3 O19 154.4(8)
O11 W3 O38 170.5(9)
O16 W3 O38 72.2(6)
O8 W3 O38 82.6(8)
O18 W3 O38 83.9(7)
O19 W3 O38 70.6(7)
O29 W4 O30 104.5(9)
O29 W4 O32 101.6(9)
O30 W4 O32 85.0(8)
O29 W4 O33 102.7(9)
O30 W4 O33 88.8(8)
O32 W4 O33 155.7(7)
O29 W4 O14 101.4(9)
O30 W4 O14 154.0(7)
O32 W4 O14 88.0(8)
O33 W4 O14 87.4(8)
O29 W4 O15 171.4(8)
O30 W4 O15 83.1(7)
O32 W4 O15 82.9(7)
O33 W4 O15 73.1(7)
O14 W4 O15 71.2(7)
O5 W5 O9 101.4(10)
O5 W5 O4 101.8(10)
O9 W5 O4 87.5(9)
O5 W5 O20 103.8(10)
O9 W5 O20 154.8(7)
O4 W5 O20 88.9(8)
O5 W5 O37 102.4(9)
O9 W5 O37 87.2(9)
O4 W5 O37 155.8(7)
O20 W5 O37 86.1(8)
O5 W5 O17 171.5(10)
O9 W5 O17 72.6(6)
O4 W5 O17 72.3(6)
O20 W5 O17 82.5(7)
O37 W5 O17 83.6(6)
O34 W6 O35 103.4(10)
O34 W6 O28 100.9(10)
O35 W6 O28 87.9(9)
O34 W6 O36 103.4(10)
O35 W6 O36 86.5(9)
O28 W6 O36 155.7(8)
O34 W6 O31 101.7(9)
O35 W6 O31 154.8(8)
O28 W6 O31 86.8(8)
O36 W6 O31 88.3(8)
O34 W6 O39 170.5(9)
O35 W6 O39 82.6(7)
O28 W6 O39 71.6(7)
O36 W6 O39 84.2(7)
O31 W6 O39 72.4(6)
O12 W7 O33 103.2(10)
O12 W7 O13 101.1(11)
O33 W7 O13 89.4(9)
O12 W7 O35 103.6(12)
O33 W7 O35 87.4(8)
O13 W7 O35 155.2(9)
O12 W7 O10 100.2(10)
O33 W7 O10 156.5(8)
O13 W7 O10 87.0(8)
O35 W7 O10 86.3(9)
O12 W7 O15 172.5(10)
O33 W7 O15 73.4(6)
O13 W7 O15 72.4(7)
O35 W7 O15 83.1(8)
O10 W7 O15 83.4(7)
O40 W8 O37 100.5(9)
O40 W8 O31 101.0(9)
O37 W8 O31 88.3(8)
O40 W8 O23 103.4(10)
O37 W8 O23 86.4(8)
O31 W8 O23 155.6(7)
O40 W8 O26 102.2(10)
O37 W8 O26 157.3(8)
O31 W8 O26 87.8(8)
O23 W8 O26 88.0(8)
O40 W8 O39 171.8(9)
O37 W8 O39 84.9(6)
O31 W8 O39 72.8(6)
O23 W8 O39 83.0(7)
O26 W8 O39 72.6(7)
O1 W9 O3 100.5(10)
O1 W9 O7 102.8(9)
O3 W9 O7 88.3(8)
O1 W9 O8 104.1(10)
O3 W9 O8 155.5(9)
O7 W9 O8 86.3(8)
O1 W9 O4 101.1(9)
O3 W9 O4 87.2(8)
O7 W9 O4 156.1(8)
O8 W9 O4 88.0(8)
O1 W9 O17 170.5(8)
O3 W9 O17 73.2(7)
O7 W9 O17 84.4(7)
O8 W9 O17 82.5(8)
O4 W9 O17 71.9(7)
O2 W10 O10 100.9(11)
O2 W10 O36 103.1(12)
O10 W10 O36 86.2(8)
O2 W10 O9 103.0(10)
O10 W10 O9 156.1(9)
O36 W10 O9 88.9(8)
O2 W10 O3 100.9(12)
O10 W10 O3 88.9(8)
O36 W10 O3 156.0(8)
O9 W10 O3 86.2(8)
O2 W10 O17 170.4(10)
O10 W10 O17 85.0(8)
O36 W10 O17 84.7(7)
O9 W10 O17 71.2(7)
O3 W10 O17 71.5(7)
O6 W11 O14 102.1(10)
O6 W11 O18 103.6(11)
O14 W11 O18 89.0(8)
O6 W11 O7 101.9(10)
O14 W11 O7 156.0(8)
O18 W11 O7 85.4(8)
O6 W11 O13 101.0(11)
O14 W11 O13 89.0(8)
O18 W11 O13 155.1(8)
O7 W11 O13 86.5(8)
O6 W11 O15 171.6(9)
O14 W11 O15 73.0(7)
O18 W11 O15 83.4(7)
O7 W11 O15 83.2(7)
O13 W11 O15 72.4(7)
O27 W12 O25 99.7(10)
O27 W12 O26 102.3(9)
O25 W12 O26 90.1(7)
O27 W12 O30 102.2(9)
O25 W12 O30 84.9(7)
O26 W12 O30 155.5(8)
O27 W12 O28 102.5(10)
O25 W12 O28 157.7(9)
O26 W12 O28 87.2(8)
O30 W12 O28 88.3(8)
O27 W12 O39 172.9(9)
O25 W12 O39 86.1(7)
O26 W12 O39 73.3(7)
O30 W12 O39 82.4(7)
O28 W12 O39 71.9(7)

loop_
_geom_bond_atom_site_label_1
_geom_bond_atom_site_label_2
_geom_bond_distance
C1 N1 1.39(5)
C1 C2 1.54(5)
C1 H1A 0.9700
C1 H1B 0.9700
C2 N2 1.51(5)
C2 H2A 0.9700
C2 H2B 0.9700
C3 N3 1.49(5)
C3 C15 1.60(6)
C3 H3A 0.9700
C3 H3B 0.9700
C4 N8 1.24(5)
C4 O41 1.29(4)
C4 H4 0.9300
C5 N10 1.52(8)
C5 H5A 0.9600
C5 H5B 0.9600
C5 H5C 0.9600
C6 N6 1.44(5)
C6 H6A 0.9600
C6 H6B 0.9600
C6 H6C 0.9600
C7 O43 1.24(4)
C7 N6 1.35(5)
C7 H7 0.9300
C8 N9 1.27(11)
C8 H8A 0.9603
C8 H8B 0.9603
C8 H8C 0.9603
C9 O42 1.10(9)
C9 N9 1.36(9)
C9 H9 0.9300
C10 N8 1.53(4)
C10 H10A 0.9600
C10 H10B 0.9600
C10 H10C 0.9600
C11 N6 1.47(5)
C11 H11A 0.9600
C11 H11B 0.9600
C11 H11C 0.9600
C12 N8 1.44(6)
C12 H12A 0.9600
C12 H12B 0.9600
C12 H12C 0.9600
C13 C14 1.21(11)
C13 N5 1.38(10)
C13 H13A 0.9700
C13 H13B 0.9700
C14 N7 1.78(10)
C14 H14A 0.9700
C14 H14B 0.9700
C15 N4 1.51(6)
C15 H15A 0.9700
C15 H15B 0.9700
C17 N9 1.52(14)
C17 H17A 0.9608
C17 H17B 0.9608
C17 H17C 0.9608
C18 N12 1.49(9)
C18 H18A 0.9600
C18 H18B 0.9600
C18 H18C 0.9600
C19 N12 1.49(14)
C19 H19A 0.9600
C19 H19B 0.9600
C19 H19C 0.9600
C20 O46 1.30(2)
C20 N12 1.30(9)
C20 H20 0.9300
C21 N10 1.33(14)
C21 H21A 0.9600
C21 H21B 0.9600
C21 H21C 0.9600
C22 O44 1.30(9)
C22 N10 1.36(11)
C22 H22 0.9300
C23 N11 1.3(2)
C23 O45 1.3(2)
C23 H23 0.9300
C24 N11 1.62(18)
C24 H24A 0.9685
C24 H24B 0.9687
C24 H24C 0.9687
C25 N11 1.5(2)
C25 H25A 0.9600
C25 H25B 0.9600
C25 H25C 0.9600
Co1 N1 1.88(4)
Co1 N4 1.89(3)
Co1 N3 1.96(3)
Co1 N5 1.99(4)
Co1 N2 2.02(4)
Co1 N7 2.02(4)
N1 H1C 0.9000
N1 H1D 0.9000
N2 H2C 0.9000
N2 H2D 0.9000
N3 H3C 0.9000
N3 H3D 0.9000
N4 H4A 0.9000
N4 H4B 0.9000
N5 H5D 0.9000
N5 H5E 0.9000
N7 H7A 0.9000
N7 H7B 0.9000
O1 W9 1.73(2)
O2 W10 1.70(2)
O3 W9 1.88(2)
O3 W10 1.95(2)
O4 W5 1.91(2)
O4 W9 1.919(16)
O5 W5 1.676(19)
O6 W11 1.72(2)
O7 W9 1.913(18)
O7 W11 1.926(19)
O8 W3 1.891(19)
O8 W9 1.92(2)
O9 W5 1.90(2)
O9 W10 1.929(19)
O10 W10 1.898(19)
O10 W7 1.93(2)
O11 W3 1.64(2)
O12 W7 1.66(2)
O13 W7 1.91(2)
O13 W11 1.93(2)
O14 W11 1.863(19)
O14 W4 1.966(19)
O15 P1 1.526(17)
O15 W11 2.442(18)
O15 W4 2.452(16)
O15 W7 2.456(17)
O16 W3 1.89(2)
O16 W1 1.93(2)
O17 P1 1.529(19)
O17 W5 2.420(17)
O17 W9 2.435(18)
O17 W10 2.461(18)
O18 W3 1.908(17)
O18 W11 1.913(17)
O19 W2 1.89(2)
O19 W3 1.933(19)
O20 W2 1.897(19)
O20 W5 1.916(19)
O21 W2 1.69(2)
O22 W2 1.885(19)
O22 W1 1.954(18)
O23 W2 1.898(18)
O23 W8 1.911(18)
O24 W1 1.71(2)
O25 W12 1.900(18)
O25 W1 1.937(18)
O26 W8 1.92(2)
O26 W12 1.92(2)
O27 W12 1.67(2)
O28 W6 1.91(2)
O28 W12 1.94(2)
O29 W4 1.731(18)
O30 W4 1.870(18)
O30 W12 1.923(18)
O31 W8 1.906(18)
O31 W6 1.939(17)
O32 W1 1.899(18)
O32 W4 1.903(18)
O33 W7 1.901(18)
O33 W4 1.930(18)
O34 W6 1.73(2)
O35 W6 1.90(2)
O35 W7 1.92(2)
O36 W10 1.91(2)
O36 W6 1.92(2)
O37 W8 1.901(18)
O37 W5 1.931(19)
O38 P1 1.538(19)
O38 W2 2.398(17)
O38 W1 2.442(16)
O38 W3 2.462(17)
O39 P1 1.551(17)
O39 W12 2.403(16)
O39 W6 2.435(16)
O39 W8 2.439(16)
O40 W8 1.71(2)

loop_
_geom_torsion_atom_site_label_1
_geom_torsion_atom_site_label_2
_geom_torsion_atom_site_label_3
_geom_torsion_atom_site_label_4
_geom_torsion
N1 C1 C2 N2 40(4)
N5 C13 C14 N7 51(12)
N3 C3 C15 N4 55(4)
C2 C1 N1 Co1 -27(4)
N4 Co1 N1 C1 -175(3)
N3 Co1 N1 C1 94(3)
N5 Co1 N1 C1 -86(3)
N2 Co1 N1 C1 5(3)
N7 Co1 N1 C1 -49(12)
C1 C2 N2 Co1 -37(3)
N1 Co1 N2 C2 19(2)
N4 Co1 N2 C2 15(21)
N3 Co1 N2 C2 -81(2)
N5 Co1 N2 C2 107(3)
N7 Co1 N2 C2 -168(2)
C15 C3 N3 Co1 -41(3)
N1 Co1 N3 C3 110(3)
N4 Co1 N3 C3 17(3)
N5 Co1 N3 C3 -69(11)
N2 Co1 N3 C3 -167(3)
N7 Co1 N3 C3 -76(3)
C3 C15 N4 Co1 -42(4)
N1 Co1 N4 C15 -86(3)
N3 Co1 N4 C15 14(3)
N5 Co1 N4 C15 -174(3)
N2 Co1 N4 C15 -82(20)
N7 Co1 N4 C15 101(3)
C14 C13 N5 Co1 -41(11)
N1 Co1 N5 C13 -169(6)
N4 Co1 N5 C13 -77(6)
N3 Co1 N5 C13 10(14)
N2 Co1 N5 C13 108(6)
N7 Co1 N5 C13 16(6)
O43 C7 N6 C6 10(6)
O43 C7 N6 C11 178(4)
C13 C14 N7 Co1 -37(11)
N1 Co1 N7 C14 -31(12)
N4 Co1 N7 C14 96(4)
N3 Co1 N7 C14 -174(4)
N5 Co1 N7 C14 7(4)
N2 Co1 N7 C14 -84(4)
O41 C4 N8 C12 2(6)
O41 C4 N8 C10 -173(4)
O42 C9 N9 C8 -21(15)
O42 C9 N9 C17 180(11)
O44 C22 N10 C21 13(11)
O44 C22 N10 C5 -144(8)
O45 C23 N11 C25 174(22)
O45 C23 N11 C24 29(3)
O46 C20 N12 C18 -3(14)
O46 C20 N12 C19 173(12)
W11 O15 P1 O17 59.6(13)
W4 O15 P1 O17 -179.9(10)
W7 O15 P1 O17 -61.7(14)
W11 O15 P1 O38 -59.3(13)
W4 O15 P1 O38 61.1(13)
W7 O15 P1 O38 179.3(10)
W11 O15 P1 O39 -179.7(10)
W4 O15 P1 O39 -59.2(13)
W7 O15 P1 O39 59.0(14)
W5 O17 P1 O15 179.5(10)
W9 O17 P1 O15 -57.9(14)
W10 O17 P1 O15 60.0(13)
W5 O17 P1 O38 -60.4(14)
W9 O17 P1 O38 62.3(13)
W10 O17 P1 O38 -179.8(10)
W5 O17 P1 O39 60.1(14)
W9 O17 P1 O39 -177.2(10)
W10 O17 P1 O39 -59.3(13)
W2 O38 P1 O15 179.8(10)
W1 O38 P1 O15 -58.7(13)
W3 O38 P1 O15 58.7(13)
W2 O38 P1 O17 60.0(13)
W1 O38 P1 O17 -178.6(10)
W3 O38 P1 O17 -61.2(12)
W2 O38 P1 O39 -60.9(13)
W1 O38 P1 O39 60.6(12)
W3 O38 P1 O39 178.0(9)
W12 O39 P1 O15 62.4(13)
W6 O39 P1 O15 -61.2(13)
W8 O39 P1 O15 -179.3(9)
W12 O39 P1 O17 -177.4(10)
W6 O39 P1 O17 59.0(13)
W8 O39 P1 O17 -59.1(13)
W12 O39 P1 O38 -58.0(13)
W6 O39 P1 O38 178.4(9)
W8 O39 P1 O38 60.3(12)
W4 O32 W1 O24 130(2)
W4 O32 W1 O16 -126(2)
W4 O32 W1 O25 31(2)
W4 O32 W1 O22 -42(3)
W4 O32 W1 O38 -54(2)
W3 O16 W1 O24 -172.5(12)
W3 O16 W1 O32 85.3(11)
W3 O16 W1 O25 10(2)
W3 O16 W1 O22 -69.7(11)
W3 O16 W1 O38 1.6(9)
W12 O25 W1 O24 -135(2)
W12 O25 W1 O32 -34.2(19)
W12 O25 W1 O16 43(3)
W12 O25 W1 O22 122(2)
W12 O25 W1 O38 50.4(19)
W2 O22 W1 O24 170.5(13)
W2 O22 W1 O32 -17(3)
W2 O22 W1 O16 67.7(12)
W2 O22 W1 O25 -89.1(12)
W2 O22 W1 O38 -4.3(10)
P1 O38 W1 O24 -177(7)
W2 O38 W1 O24 -40(7)
W3 O38 W1 O24 49(7)
P1 O38 W1 O32 40.2(11)
W2 O38 W1 O32 177.2(7)
W3 O38 W1 O32 -93.2(7)
P1 O38 W1 O16 132.4(12)
W2 O38 W1 O16 -90.6(7)
W3 O38 W1 O16 -1.0(6)
P1 O38 W1 O25 -44.3(11)
W2 O38 W1 O25 92.7(6)
W3 O38 W1 O25 -177.7(6)
P1 O38 W1 O22 -134.2(13)
W2 O38 W1 O22 2.7(6)
W3 O38 W1 O22 92.3(7)
W1 O22 W2 O21 -169.7(13)
W1 O22 W2 O19 -68.5(12)
W1 O22 W2 O20 14(3)
W1 O22 W2 O23 87.0(12)
W1 O22 W2 O38 4.3(10)
W3 O19 W2 O21 172.2(14)
W3 O19 W2 O22 72.0(14)
W3 O19 W2 O20 -84.6(14)
W3 O19 W2 O23 -9(3)
W3 O19 W2 O38 -1.5(12)
W5 O20 W2 O21 -130(2)
W5 O20 W2 O22 46(4)
W5 O20 W2 O19 128(2)
W5 O20 W2 O23 -28(2)
W5 O20 W2 O38 56(2)
W8 O23 W2 O21 128(2)
W8 O23 W2 O22 -131(2)
W8 O23 W2 O19 -51(3)
W8 O23 W2 O20 26(2)
W8 O23 W2 O38 -58(2)
P1 O38 W2 O21 178(7)
W1 O38 W2 O21 42(7)
W3 O38 W2 O21 -46(7)
P1 O38 W2 O22 133.1(13)
W1 O38 W2 O22 -2.8(7)
W3 O38 W2 O22 -91.3(7)
P1 O38 W2 O19 -134.6(14)
W1 O38 W2 O19 89.5(8)
W3 O38 W2 O19 1.0(7)
P1 O38 W2 O20 -43.1(12)
W1 O38 W2 O20 -179.0(7)
W3 O38 W2 O20 92.5(7)
P1 O38 W2 O23 42.4(12)
W1 O38 W2 O23 -93.5(7)
W3 O38 W2 O23 178.0(7)
W1 O16 W3 O11 170.2(12)
W1 O16 W3 O8 -9(2)
W1 O16 W3 O18 -85.6(11)
W1 O16 W3 O19 69.4(12)
W1 O16 W3 O38 -1.6(9)
W9 O8 W3 O11 129(3)
W9 O8 W3 O16 -52(4)
W9 O8 W3 O18 25(3)
W9 O8 W3 O19 -130(3)
W9 O8 W3 O38 -59(2)
W11 O18 W3 O11 -130(2)
W11 O18 W3 O16 127(2)
W11 O18 W3 O8 -28(2)
W11 O18 W3 O19 51(4)
W11 O18 W3 O38 55(2)
W2 O19 W3 O11 -173.1(14)
W2 O19 W3 O16 -71.1(14)
W2 O19 W3 O8 84.0(15)
W2 O19 W3 O18 6(3)
W2 O19 W3 O38 1.5(11)
P1 O38 W3 O11 170(4)
W2 O38 W3 O11 33(5)
W1 O38 W3 O11 -57(5)
P1 O38 W3 O16 -132.6(12)
W2 O38 W3 O16 90.6(7)
W1 O38 W3 O16 1.0(6)
P1 O38 W3 O8 44.1(11)
W2 O38 W3 O8 -92.7(7)
W1 O38 W3 O8 177.7(7)
P1 O38 W3 O18 -42.0(11)
W2 O38 W3 O18 -178.9(7)
W1 O38 W3 O18 91.5(7)
P1 O38 W3 O19 135.9(13)
W2 O38 W3 O19 -1.0(7)
W1 O38 W3 O19 -90.6(8)
W12 O30 W4 O29 127(2)
W12 O30 W4 O32 26(2)
W12 O30 W4 O33 -131(2)
W12 O30 W4 O14 -49(4)
W12 O30 W4 O15 -58(2)
W1 O32 W4 O29 -132(2)
W1 O32 W4 O30 -28(2)
W1 O32 W4 O33 47(4)
W1 O32 W4 O14 127(2)
W1 O32 W4 O15 55(2)
W7 O33 W4 O29 -169.3(12)
W7 O33 W4 O30 86.1(12)
W7 O33 W4 O32 11(3)
W7 O33 W4 O14 -68.2(12)
W7 O33 W4 O15 2.9(10)
W11 O14 W4 O29 171.4(12)
W11 O14 W4 O30 -13(3)
W11 O14 W4 O32 -87.2(12)
W11 O14 W4 O33 69.0(12)
W11 O14 W4 O15 -4.0(10)
P1 O15 W4 O29 -166(5)
W11 O15 W4 O29 -29(5)
W7 O15 W4 O29 59(5)
P1 O15 W4 O30 42.1(12)
W11 O15 W4 O30 178.6(7)
W7 O15 W4 O30 -92.7(7)
P1 O15 W4 O32 -43.7(12)
W11 O15 W4 O32 92.8(7)
W7 O15 W4 O32 -178.5(7)
P1 O15 W4 O33 132.9(13)
W11 O15 W4 O33 -90.6(7)
W7 O15 W4 O33 -1.9(6)
P1 O15 W4 O14 -134.0(13)
W11 O15 W4 O14 2.5(6)
W7 O15 W4 O14 91.2(7)
W10 O9 W5 O5 170.9(14)
W10 O9 W5 O4 69.4(14)
W10 O9 W5 O20 -13(3)
W10 O9 W5 O37 -87.0(14)
W10 O9 W5 O17 -2.9(12)
W9 O4 W5 O5 -169.8(14)
W9 O4 W5 O9 -68.7(13)
W9 O4 W5 O20 86.3(13)
W9 O4 W5 O37 9(3)
W9 O4 W5 O17 3.9(11)
W2 O20 W5 O5 130(2)
W2 O20 W5 O9 -46(4)
W2 O20 W5 O4 -128(2)
W2 O20 W5 O37 28(2)
W2 O20 W5 O17 -56(2)
W8 O37 W5 O5 -130(2)
W8 O37 W5 O9 129(2)
W8 O37 W5 O4 52(3)
W8 O37 W5 O20 -27(2)
W8 O37 W5 O17 56.1(19)
P1 O17 W5 O5 -178(97)
W9 O17 W5 O5 44(6)
W10 O17 W5 O5 -44(6)
P1 O17 W5 O9 -132.3(14)
W9 O17 W5 O9 90.5(8)
W10 O17 W5 O9 1.8(7)
P1 O17 W5 O4 134.8(14)
W9 O17 W5 O4 -2.4(7)
W10 O17 W5 O4 -91.1(8)
P1 O17 W5 O20 43.6(13)
W9 O17 W5 O20 -93.7(7)
W10 O17 W5 O20 177.7(7)
P1 O17 W5 O37 -43.3(13)
W9 O17 W5 O37 179.5(7)
W10 O17 W5 O37 90.8(7)
W7 O35 W6 O34 128(3)
W7 O35 W6 O28 -131(3)
W7 O35 W6 O36 25(3)
W7 O35 W6 O31 -53(4)
W7 O35 W6 O39 -60(3)
W12 O28 W6 O34 -171.0(12)
W12 O28 W6 O35 85.7(13)
W12 O28 W6 O36 9(3)
W12 O28 W6 O31 -69.7(12)
W12 O28 W6 O39 2.9(10)
W10 O36 W6 O34 -132(2)
W10 O36 W6 O35 -29(2)
W10 O36 W6 O28 48(3)
W10 O36 W6 O31 126(2)
W10 O36 W6 O39 54(2)
W8 O31 W6 O34 170.1(13)
W8 O31 W6 O35 -9(3)
W8 O31 W6 O28 69.6(13)
W8 O31 W6 O36 -86.6(13)
W8 O31 W6 O39 -2.1(10)
P1 O39 W6 O34 175(4)
W12 O39 W6 O34 37(5)
W8 O39 W6 O34 -52(5)
P1 O39 W6 O35 45.8(12)
W12 O39 W6 O35 -92.1(8)
W8 O39 W6 O35 178.6(8)
P1 O39 W6 O28 136.1(13)
W12 O39 W6 O28 -1.9(6)
W8 O39 W6 O28 -91.2(7)
P1 O39 W6 O36 -41.4(11)
W12 O39 W6 O36 -179.3(6)
W8 O39 W6 O36 91.4(6)
P1 O39 W6 O31 -131.4(13)
W12 O39 W6 O31 90.6(7)
W8 O39 W6 O31 1.3(7)
W4 O33 W7 O12 170.1(13)
W4 O33 W7 O13 68.9(12)
W4 O33 W7 O35 -86.5(12)
W4 O33 W7 O10 -12(3)
W4 O33 W7 O15 -2.9(10)
W11 O13 W7 O12 -169.9(13)
W11 O13 W7 O33 -66.5(12)
W11 O13 W7 O35 16(3)
W11 O13 W7 O10 90.3(13)
W11 O13 W7 O15 6.2(10)
W6 O35 W7 O12 -125(3)
W6 O35 W7 O33 132(3)
W6 O35 W7 O13 50(4)
W6 O35 W7 O10 -25(3)
W6 O35 W7 O15 59(3)
W10 O10 W7 O12 132(2)
W10 O10 W7 O33 -45(4)
W10 O10 W7 O13 -127(2)
W10 O10 W7 O35 29(2)
W10 O10 W7 O15 -54(2)
P1 O15 W7 O12 164(7)
W11 O15 W7 O12 27(8)
W4 O15 W7 O12 -62(8)
P1 O15 W7 O33 -132.3(14)
W11 O15 W7 O33 90.7(7)
W4 O15 W7 O33 1.9(6)
P1 O15 W7 O13 133.0(14)
W11 O15 W7 O13 -4.0(7)
W4 O15 W7 O13 -92.8(7)
P1 O15 W7 O35 -43.0(13)
W11 O15 W7 O35 -180.0(7)
W4 O15 W7 O35 91.2(7)
P1 O15 W7 O10 44.0(13)
W11 O15 W7 O10 -92.9(7)
W4 O15 W7 O10 178.2(7)
W5 O37 W8 O40 129(2)
W5 O37 W8 O31 -130(2)
W5 O37 W8 O23 26(2)
W5 O37 W8 O26 -50(3)
W5 O37 W8 O39 -57.1(19)
W6 O31 W8 O40 -172.3(13)
W6 O31 W8 O37 87.3(12)
W6 O31 W8 O23 10(3)
W6 O31 W8 O26 -70.3(13)
W6 O31 W8 O39 2.1(10)
W2 O23 W8 O40 -126(2)
W2 O23 W8 O37 -26(2)
W2 O23 W8 O31 51(3)
W2 O23 W8 O26 132(2)
W2 O23 W8 O39 59(2)
W12 O26 W8 O40 171.0(12)
W12 O26 W8 O37 -10(3)
W12 O26 W8 O31 70.2(11)
W12 O26 W8 O23 -85.8(11)
W12 O26 W8 O39 -2.5(9)
P1 O39 W8 O40 176(6)
W12 O39 W8 O40 -50(6)
W6 O39 W8 O40 41(6)
P1 O39 W8 O37 43.7(12)
W12 O39 W8 O37 178.6(7)
W6 O39 W8 O37 -91.2(7)
P1 O39 W8 O31 133.5(13)
W12 O39 W8 O31 -91.6(7)
W6 O39 W8 O31 -1.4(7)
P1 O39 W8 O23 -43.2(11)
W12 O39 W8 O23 91.7(7)
W6 O39 W8 O23 -178.1(7)
P1 O39 W8 O26 -133.3(12)
W12 O39 W8 O26 1.6(6)
W6 O39 W8 O26 91.8(7)
W10 O3 W9 O1 -171.0(12)
W10 O3 W9 O7 86.3(12)
W10 O3 W9 O8 9(3)
W10 O3 W9 O4 -70.3(12)
W10 O3 W9 O17 1.6(10)
W11 O7 W9 O1 131(2)
W11 O7 W9 O3 -129(2)
W11 O7 W9 O8 27(2)
W11 O7 W9 O4 -49(4)
W11 O7 W9 O17 -55(2)
W3 O8 W9 O1 -128(3)
W3 O8 W9 O3 52(4)
W3 O8 W9 O7 -26(3)
W3 O8 W9 O4 131(3)
W3 O8 W9 O17 59(3)
W5 O4 W9 O1 169.5(14)
W5 O4 W9 O3 69.4(13)
W5 O4 W9 O7 -10(3)
W5 O4 W9 O8 -86.5(14)
W5 O4 W9 O17 -3.8(11)
P1 O17 W9 O1 -179(5)
W5 O17 W9 O1 -41(6)
W10 O17 W9 O1 48(6)
P1 O17 W9 O3 132.1(13)
W5 O17 W9 O3 -90.2(7)
W10 O17 W9 O3 -1.0(6)
P1 O17 W9 O7 42.2(13)
W5 O17 W9 O7 179.9(7)
W10 O17 W9 O7 -91.0(7)
P1 O17 W9 O8 -44.8(12)
W5 O17 W9 O8 92.9(7)
W10 O17 W9 O8 -178.0(7)
P1 O17 W9 O4 -135.2(14)
W5 O17 W9 O4 2.4(7)
W10 O17 W9 O4 91.6(8)
W7 O10 W10 O2 -133(2)
W7 O10 W10 O36 -31(2)
W7 O10 W10 O9 48(4)
W7 O10 W10 O3 126(2)
W7 O10 W10 O17 54(2)
W6 O36 W10 O2 131(2)
W6 O36 W10 O10 30(2)
W6 O36 W10 O9 -126(2)
W6 O36 W10 O3 -48(3)
W6 O36 W10 O17 -55(2)
W5 O9 W10 O2 -169.2(16)
W5 O9 W10 O10 10(3)
W5 O9 W10 O36 87.7(14)
W5 O9 W10 O3 -68.9(14)
W5 O9 W10 O17 2.8(12)
W9 O3 W10 O2 172.4(13)
W9 O3 W10 O10 -86.7(12)
W9 O3 W10 O36 -9(3)
W9 O3 W10 O9 69.8(12)
W9 O3 W10 O17 -1.6(10)
P1 O17 W10 O2 -172(6)
W5 O17 W10 O2 52(6)
W9 O17 W10 O2 -37(6)
P1 O17 W10 O10 -43.0(12)
W5 O17 W10 O10 -178.9(8)
W9 O17 W10 O10 91.6(7)
P1 O17 W10 O36 43.5(12)
W5 O17 W10 O36 -92.4(7)
W9 O17 W10 O36 178.1(7)
P1 O17 W10 O9 134.1(14)
W5 O17 W10 O9 -1.8(7)
W9 O17 W10 O9 -91.3(8)
P1 O17 W10 O3 -133.6(13)
W5 O17 W10 O3 90.5(7)
W9 O17 W10 O3 1.0(6)
W4 O14 W11 O6 -168.9(14)
W4 O14 W11 O18 87.4(12)
W4 O14 W11 O7 11(3)
W4 O14 W11 O13 -67.8(12)
W4 O14 W11 O15 4.0(10)
W3 O18 W11 O6 130(2)
W3 O18 W11 O14 -128(2)
W3 O18 W11 O7 29(2)
W3 O18 W11 O13 -42(4)
W3 O18 W11 O15 -55(2)
W9 O7 W11 O6 -131(2)
W9 O7 W11 O14 49(4)
W9 O7 W11 O18 -28(2)
W9 O7 W11 O13 128(2)
W9 O7 W11 O15 56(2)
W7 O13 W11 O6 168.3(13)
W7 O13 W11 O14 66.2(13)
W7 O13 W11 O18 -19(3)
W7 O13 W11 O7 -90.2(12)
W7 O13 W11 O15 -6.3(10)
P1 O15 W11 O6 -172(6)
W4 O15 W11 O6 53(7)
W7 O15 W11 O6 -35(7)
P1 O15 W11 O14 132.9(13)
W4 O15 W11 O14 -2.6(7)
W7 O15 W11 O14 -90.5(7)
P1 O15 W11 O18 42.0(12)
W4 O15 W11 O18 -93.5(7)
W7 O15 W11 O18 178.5(7)
P1 O15 W11 O7 -44.2(12)
W4 O15 W11 O7 -179.7(7)
W7 O15 W11 O7 92.4(7)
P1 O15 W11 O13 -132.6(13)
W4 O15 W11 O13 91.9(7)
W7 O15 W11 O13 3.9(6)
W1 O25 W12 O27 135(2)
W1 O25 W12 O26 -122(2)
W1 O25 W12 O30 33.6(19)
W1 O25 W12 O28 -39(3)
W1 O25 W12 O39 -49.1(19)
W8 O26 W12 O27 -171.7(12)
W8 O26 W12 O25 88.4(12)
W8 O26 W12 O30 10(3)
W8 O26 W12 O28 -69.5(12)
W8 O26 W12 O39 2.5(9)
W4 O30 W12 O27 -127(2)
W4 O30 W12 O25 -28(2)
W4 O30 W12 O26 51(4)
W4 O30 W12 O28 131(2)
W4 O30 W12 O39 59(2)
W6 O28 W12 O27 172.4(12)
W6 O28 W12 O25 -13(3)
W6 O28 W12 O26 70.5(12)
W6 O28 W12 O30 -85.4(12)
W6 O28 W12 O39 -2.9(10)
P1 O39 W12 O27 -176(6)
W6 O39 W12 O27 -38(7)
W8 O39 W12 O27 51(7)
P1 O39 W12 O25 40.0(11)
W6 O39 W12 O25 178.0(6)
W8 O39 W12 O25 -92.9(6)
P1 O39 W12 O26 131.3(12)
W6 O39 W12 O26 -90.7(7)
W8 O39 W12 O26 -1.6(6)
P1 O39 W12 O30 -45.4(12)
W6 O39 W12 O30 92.6(7)
W8 O39 W12 O30 -178.3(7)
P1 O39 W12 O28 -136.2(13)
W6 O39 W12 O28 1.8(6)
W8 O39 W12 O28 90.9(7)
